data_1566529
loop_
_publ_author_name
'Weinert, Hanns Micha'
'W\"olper, Christoph'
'Schulz, Stephan'

_publ_section_title
;
 Synthesis of Distibiranes and Azadistibiranes by Cycloaddition Reactions
 of Distibenes with Diazomethanes and Azides
;
_journal_name_full 'Chemical Science'
_journal_paper_doi 10.1039/D2SC00314G
_journal_year 2022
_chemical_formula_sum 'C65 H103 Ga2 N7 Sb2 Si'
_chemical_formula_weight 1393.57
_space_group_crystal_system monoclinic
_space_group_IT_number 4
_space_group_name_Hall 'P 2yb'
_space_group_name_H-M_alt 'P 1 21 1'
_atom_sites_solution_hydrogens geom
_atom_sites_solution_primary direct
_atom_sites_solution_secondary difmap
_audit_creation_method SHELXL-2017/1
_audit_update_record
;
2021-12-16 deposited with the CCDC.	2022-03-03 downloaded from the CCDC.
;
_cell_angle_alpha 90
_cell_angle_beta 96.979(3)
_cell_angle_gamma 90
_cell_formula_units_Z 2
_cell_length_a 10.7967(17)
_cell_length_b 21.163(3)
_cell_length_c 15.164(2)
_cell_measurement_reflns_used 9808
_cell_measurement_temperature 100(2)
_cell_measurement_theta_max 30.26
_cell_measurement_theta_min 2.19
_cell_volume 3439.2(9)
_computing_cell_refinement 'BRUKER APEX3(v2019.1-0)'
_computing_data_collection 'BRUKER APEX3(v2019.1-0)'
_computing_data_reduction 'BRUKER APEX3(v2019.1-0)'
_computing_molecular_graphics 'ORTEP/PLATON (Spek)'
_computing_publication_material 'BRUKER AXS SHELXTL (c) 2008 / Vers. 2008/4'
_computing_structure_refinement 'SHELXL-2017/1 (Sheldrick, 2017)'
_computing_structure_solution 'BRUKER APEX3(v2019.1-0)'
_diffrn_ambient_temperature 100(2)
_diffrn_detector_area_resol_mean 512
_diffrn_measured_fraction_theta_full 1.000
_diffrn_measured_fraction_theta_max 0.997
_diffrn_measurement_device_type 'Bruker D8 KAPPA II (APEX II detector)'
_diffrn_measurement_method 'Data collection strategy APEX 3/QUEEN'
_diffrn_radiation_monochromator 'Triumph Goebel mirror'
_diffrn_radiation_source 'fine-focus sealed tube'
_diffrn_radiation_type MoK\a
_diffrn_radiation_wavelength 0.71073
_diffrn_reflns_av_R_equivalents 0.0441
_diffrn_reflns_av_unetI/netI 0.0425
_diffrn_reflns_Laue_measured_fraction_full 1.000
_diffrn_reflns_Laue_measured_fraction_max 0.997
_diffrn_reflns_limit_h_max 16
_diffrn_reflns_limit_h_min -16
_diffrn_reflns_limit_k_max 32
_diffrn_reflns_limit_k_min -32
_diffrn_reflns_limit_l_max 23
_diffrn_reflns_limit_l_min -23
_diffrn_reflns_number 108278
_diffrn_reflns_point_group_measured_fraction_full 1.000
_diffrn_reflns_point_group_measured_fraction_max 0.997
_diffrn_reflns_theta_full 25.242
_diffrn_reflns_theta_max 33.208
_diffrn_reflns_theta_min 1.925
_exptl_absorpt_coefficient_mu 1.611
_exptl_absorpt_correction_T_max 0.75
_exptl_absorpt_correction_T_min 0.64
_exptl_absorpt_correction_type multi-scan
_exptl_absorpt_process_details
; 
 SADABS
 R.H. Blessing, Acta Cryst. (1995) A51 33-38 
;
_exptl_crystal_colour red
_exptl_crystal_density_diffrn 1.346
_exptl_crystal_description tablet
_exptl_crystal_F_000 1440
_exptl_crystal_size_max 0.271
_exptl_crystal_size_mid 0.263
_exptl_crystal_size_min 0.131
_refine_diff_density_max 1.095
_refine_diff_density_min -0.509
_refine_diff_density_rms 0.088
_refine_ls_abs_structure_details
;
 Refined as an inversion twin.
;
_refine_ls_abs_structure_Flack 0.131(7)
_refine_ls_extinction_method none
_refine_ls_goodness_of_fit_ref 1.036
_refine_ls_hydrogen_treatment constr
_refine_ls_matrix_type full
_refine_ls_number_parameters 722
_refine_ls_number_reflns 26282
_refine_ls_number_restraints 1
_refine_ls_restrained_S_all 1.036
_refine_ls_R_factor_all 0.0413
_refine_ls_R_factor_gt 0.0323
_refine_ls_shift/su_max 0.002
_refine_ls_shift/su_mean 0.000
_refine_ls_structure_factor_coef Fsqd
_refine_ls_weighting_details 'w=1/[\s^2^(Fo^2^)+(0.0334P)^2^+0.2629P] where P=(Fo^2^+2Fc^2^)/3'
_refine_ls_weighting_scheme calc
_refine_ls_wR_factor_gt 0.0658
_refine_ls_wR_factor_ref 0.0689
_reflns_Friedel_coverage 0.955
_reflns_Friedel_fraction_full 1.000
_reflns_Friedel_fraction_max 0.997
_reflns_number_gt 23400
_reflns_number_total 26282
_reflns_threshold_expression 'I > 2\s(I)'
_cod_data_source_file d2sc00314g2.cif
_cod_data_source_block mw_071_7m
_cod_depositor_comments
;
The following automatic conversions were performed:

data item '_atom_sites_solution_secondary' value 'diffmap' was
changed to 'difmap'.

Automatic conversion script
Id: cif_fix_values 7556 2019-12-06 15:28:31Z antanas 
;
_cod_original_sg_symbol_H-M 'P 21'
_cod_database_code 1566529
_shelx_shelxl_version_number 2017/1
_shelx_space_group_comment
;
The symmetry employed for this shelxl refinement is uniquely defined
by the following loop, which should always be used as a source of
symmetry information in preference to the above space-group names.
They are only intended as comments.
;
_shelx_estimated_absorpt_t_min 0.669
_shelx_estimated_absorpt_t_max 0.817

loop_
_space_group_symop_operation_xyz
'x, y, z'
'-x, y+1/2, -z'

loop_
_atom_site_label
_atom_site_type_symbol
_atom_site_fract_x
_atom_site_fract_y
_atom_site_fract_z
_atom_site_U_iso_or_equiv
_atom_site_adp_type
_atom_site_occupancy
_atom_site_site_symmetry_order
_atom_site_calc_flag
_atom_site_refinement_flags_posn
_atom_site_refinement_flags_adp
_atom_site_refinement_flags_occupancy
_atom_site_disorder_assembly
_atom_site_disorder_group
Sb1 Sb 0.75784(2) 0.54882(2) 0.39053(2) 0.01668(4) Uani 1 1 d . . . . .
Sb2 Sb 0.62440(2) 0.45307(2) 0.31667(2) 0.02146(5) Uani 1 1 d . . . . .
Ga1 Ga 0.83557(3) 0.52164(2) 0.58976(2) 0.01179(6) Uani 1 1 d . . . . .
Ga2 Ga 0.67148(3) 0.48229(2) 0.15870(2) 0.01425(6) Uani 1 1 d . . . . .
Si1 Si 0.55764(8) 0.58428(5) 0.53381(6) 0.01948(17) Uani 1 1 d . . . . .
N1 N 0.9074(2) 0.58256(13) 0.67836(16) 0.0144(5) Uani 1 1 d . . . . .
N2 N 0.8168(2) 0.45211(13) 0.67357(16) 0.0141(4) Uani 1 1 d . . . . .
N3 N 0.5724(2) 0.42207(12) 0.07477(17) 0.0136(4) Uani 1 1 d . . . . .
N4 N 0.5938(3) 0.55737(12) 0.09250(17) 0.0180(5) Uani 1 1 d . . . . .
N5 N 0.6964(2) 0.55027(14) 0.51591(15) 0.0152(4) Uani 1 1 d . . . . .
N6 N 0.9290(2) 0.50099(13) 0.49188(17) 0.0176(5) Uani 1 1 d . . . . .
N7 N 0.8367(2) 0.48329(17) 0.13270(19) 0.0258(6) Uani 1 1 d . . . . .
C1 C 0.8638(3) 0.58129(15) 0.7578(2) 0.0167(5) Uani 1 1 d . . . . .
C2 C 0.8033(3) 0.52949(15) 0.7896(2) 0.0187(6) Uani 1 1 d . . . . .
H2 H 0.762535 0.536881 0.840700 0.022 Uiso 1 1 calc R U . . .
C3 C 0.7948(3) 0.46766(15) 0.7557(2) 0.0167(6) Uani 1 1 d . . . . .
C4 C 0.8785(4) 0.63820(17) 0.8183(2) 0.0255(7) Uani 1 1 d . . . . .
H4A H 0.949117 0.663745 0.804146 0.038 Uiso 1 1 calc R U . . .
H4B H 0.893718 0.624142 0.880284 0.038 Uiso 1 1 calc R U . . .
H4C H 0.802081 0.663627 0.809852 0.038 Uiso 1 1 calc R U . . .
C5 C 0.7623(3) 0.41698(17) 0.8198(2) 0.0252(7) Uani 1 1 d . . . . .
H5A H 0.730121 0.379617 0.786322 0.038 Uiso 1 1 calc R U . . .
H5B H 0.698467 0.433105 0.854750 0.038 Uiso 1 1 calc R U . . .
H5C H 0.837126 0.405485 0.859731 0.038 Uiso 1 1 calc R U . . .
C6 C 1.0059(3) 0.62711(15) 0.6659(2) 0.0175(6) Uani 1 1 d . . . . .
C7 C 1.1276(3) 0.61250(16) 0.7057(2) 0.0211(6) Uani 1 1 d . . . . .
C8 C 1.2234(3) 0.65564(19) 0.6939(3) 0.0299(8) Uani 1 1 d . . . . .
H8 H 1.305731 0.647077 0.721073 0.036 Uiso 1 1 calc R U . . .
C9 C 1.2019(4) 0.7093(2) 0.6449(3) 0.0376(10) Uani 1 1 d . . . . .
H9 H 1.268609 0.737317 0.637624 0.045 Uiso 1 1 calc R U . . .
C10 C 1.0821(4) 0.72276(19) 0.6055(3) 0.0322(8) Uani 1 1 d . . . . .
H10 H 1.067579 0.760221 0.571259 0.039 Uiso 1 1 calc R U . . .
C11 C 0.9821(3) 0.68222(16) 0.6152(2) 0.0219(6) Uani 1 1 d . . . . .
C12 C 1.1588(3) 0.55408(18) 0.7618(2) 0.0238(6) Uani 1 1 d . . . . .
H12 H 1.085167 0.525118 0.752958 0.029 Uiso 1 1 calc R U . . .
C13 C 1.1839(4) 0.5696(2) 0.8608(3) 0.0397(10) Uani 1 1 d . . . . .
H13A H 1.258666 0.595995 0.871848 0.060 Uiso 1 1 calc R U . . .
H13B H 1.196725 0.530279 0.894942 0.060 Uiso 1 1 calc R U . . .
H13C H 1.112234 0.592337 0.879230 0.060 Uiso 1 1 calc R U . . .
C14 C 1.2713(3) 0.5187(2) 0.7330(3) 0.0327(8) Uani 1 1 d . . . . .
H14A H 1.255894 0.509299 0.669308 0.049 Uiso 1 1 calc R U . . .
H14B H 1.283733 0.479063 0.766425 0.049 Uiso 1 1 calc R U . . .
H14C H 1.346172 0.544978 0.744848 0.049 Uiso 1 1 calc R U . . .
C15 C 0.8519(3) 0.70116(17) 0.5742(3) 0.0260(7) Uani 1 1 d . . . . .
H15 H 0.795063 0.664115 0.577153 0.031 Uiso 1 1 calc R U . . .
C16 C 0.8034(5) 0.7560(2) 0.6276(3) 0.0438(11) Uani 1 1 d . . . . .
H16A H 0.853635 0.793868 0.620898 0.066 Uiso 1 1 calc R U . . .
H16B H 0.809817 0.744296 0.690538 0.066 Uiso 1 1 calc R U . . .
H16C H 0.716017 0.764627 0.605364 0.066 Uiso 1 1 calc R U . . .
C17 C 0.8502(4) 0.7204(2) 0.4768(3) 0.0373(9) Uani 1 1 d . . . . .
H17A H 0.885087 0.686142 0.443987 0.056 Uiso 1 1 calc R U . . .
H17B H 0.900294 0.758682 0.473102 0.056 Uiso 1 1 calc R U . . .
H17C H 0.764048 0.728633 0.450945 0.056 Uiso 1 1 calc R U . . .
C18 C 0.8214(3) 0.38554(14) 0.6524(2) 0.0166(5) Uani 1 1 d . . . . .
C19 C 0.9338(3) 0.35226(16) 0.6766(2) 0.0201(6) Uani 1 1 d . . . . .
C20 C 0.9326(4) 0.28681(17) 0.6650(3) 0.0273(7) Uani 1 1 d . . . . .
H20 H 1.006414 0.263205 0.682319 0.033 Uiso 1 1 calc R U . . .
C21 C 0.8253(4) 0.25570(17) 0.6286(3) 0.0326(9) Uani 1 1 d . . . . .
H21 H 0.825347 0.211007 0.622694 0.039 Uiso 1 1 calc R U . . .
C22 C 0.7190(4) 0.28945(17) 0.6011(3) 0.0298(8) Uani 1 1 d . . . . .
H22 H 0.647137 0.267729 0.574145 0.036 Uiso 1 1 calc R U . . .
C23 C 0.7137(3) 0.35491(15) 0.6117(2) 0.0202(6) Uani 1 1 d . . . . .
C24 C 1.0560(3) 0.38516(17) 0.7124(2) 0.0238(7) Uani 1 1 d . . . . .
H24 H 1.047615 0.430873 0.696134 0.029 Uiso 1 1 calc R U . . .
C25 C 1.0829(4) 0.3810(3) 0.8135(3) 0.0414(11) Uani 1 1 d . . . . .
H25A H 1.067649 0.337813 0.832699 0.062 Uiso 1 1 calc R U . . .
H25B H 1.028099 0.410282 0.840551 0.062 Uiso 1 1 calc R U . . .
H25C H 1.170167 0.392372 0.832052 0.062 Uiso 1 1 calc R U . . .
C26 C 1.1674(3) 0.35877(19) 0.6711(3) 0.0287(7) Uani 1 1 d . . . . .
H26A H 1.152374 0.363269 0.606329 0.043 Uiso 1 1 calc R U . . .
H26B H 1.178295 0.313982 0.686485 0.043 Uiso 1 1 calc R U . . .
H26C H 1.242893 0.382147 0.693853 0.043 Uiso 1 1 calc R U . . .
C27 C 0.5931(3) 0.39069(17) 0.5823(2) 0.0237(7) Uani 1 1 d . . . . .
H27 H 0.616068 0.431798 0.556154 0.028 Uiso 1 1 calc R U . . .
C28 C 0.5193(3) 0.4057(2) 0.6611(3) 0.0315(8) Uani 1 1 d . . . . .
H28A H 0.434761 0.419515 0.638274 0.047 Uiso 1 1 calc R U . . .
H28B H 0.561726 0.439469 0.697330 0.047 Uiso 1 1 calc R U . . .
H28C H 0.514593 0.367782 0.697542 0.047 Uiso 1 1 calc R U . . .
C29 C 0.5072(4) 0.3551(2) 0.5106(3) 0.0373(9) Uani 1 1 d . . . . .
H29A H 0.439299 0.383044 0.485888 0.056 Uiso 1 1 calc R U . . .
H29B H 0.472138 0.317908 0.537052 0.056 Uiso 1 1 calc R U . . .
H29C H 0.555345 0.341660 0.463128 0.056 Uiso 1 1 calc R U . . .
C30 C 0.5342(3) 0.43639(14) -0.00902(19) 0.0140(5) Uani 1 1 d . . . . .
C31 C 0.5376(3) 0.49810(15) -0.0429(2) 0.0175(6) Uani 1 1 d . . . . .
H31 H 0.525474 0.502015 -0.105735 0.021 Uiso 1 1 calc R U . . .
C32 C 0.5567(3) 0.55470(16) 0.0053(2) 0.0184(6) Uani 1 1 d . . . . .
C33 C 0.4834(3) 0.38530(16) -0.0736(2) 0.0210(6) Uani 1 1 d . . . . .
H33A H 0.449299 0.404692 -0.130021 0.031 Uiso 1 1 calc R U . . .
H33B H 0.417343 0.361983 -0.048675 0.031 Uiso 1 1 calc R U . . .
H33C H 0.550822 0.356179 -0.083747 0.031 Uiso 1 1 calc R U . . .
C34 C 0.5311(4) 0.61496(17) -0.0468(2) 0.0277(7) Uani 1 1 d . . . . .
H34A H 0.609870 0.637208 -0.050743 0.042 Uiso 1 1 calc R U . . .
H34B H 0.475524 0.641955 -0.016767 0.042 Uiso 1 1 calc R U . . .
H34C H 0.491372 0.604867 -0.106681 0.042 Uiso 1 1 calc R U . . .
C35 C 0.5457(3) 0.36045(15) 0.1079(2) 0.0162(5) Uani 1 1 d . . . . .
C36 C 0.6332(3) 0.31187(16) 0.1093(2) 0.0241(7) Uani 1 1 d . . . . .
C37 C 0.6056(4) 0.25356(17) 0.1451(3) 0.0308(8) Uani 1 1 d . . . . .
H37 H 0.664608 0.220186 0.146130 0.037 Uiso 1 1 calc R U . . .
C38 C 0.4936(4) 0.24331(17) 0.1791(2) 0.0279(7) Uani 1 1 d . . . . .
H38 H 0.476322 0.203385 0.203454 0.033 Uiso 1 1 calc R U . . .
C39 C 0.4083(3) 0.29138(17) 0.1771(3) 0.0263(7) Uani 1 1 d . . . . .
H39 H 0.331551 0.284075 0.200033 0.032 Uiso 1 1 calc R U . . .
C40 C 0.4310(3) 0.35088(16) 0.1423(2) 0.0209(6) Uani 1 1 d . . . . .
C41 C 0.7594(4) 0.3199(2) 0.0738(4) 0.0439(12) Uani 1 1 d . . . . .
H41 H 0.765501 0.364352 0.052323 0.053 Uiso 1 1 calc R U . . .
C42 C 0.7717(6) 0.2753(3) -0.0040(4) 0.069(2) Uani 1 1 d . . . . .
H42A H 0.703570 0.283211 -0.051527 0.103 Uiso 1 1 calc R U . . .
H42B H 0.767669 0.231416 0.016148 0.103 Uiso 1 1 calc R U . . .
H42C H 0.851886 0.282625 -0.026441 0.103 Uiso 1 1 calc R U . . .
C43 C 0.8651(4) 0.3086(3) 0.1481(5) 0.0622(17) Uani 1 1 d . . . . .
H43A H 0.861259 0.265016 0.169349 0.093 Uiso 1 1 calc R U . . .
H43B H 0.856748 0.337849 0.197159 0.093 Uiso 1 1 calc R U . . .
H43C H 0.945316 0.315737 0.125654 0.093 Uiso 1 1 calc R U . . .
C44 C 0.3335(4) 0.4023(2) 0.1425(3) 0.0362(10) Uani 1 1 d . . . . .
H44 H 0.375620 0.443659 0.134654 0.043 Uiso 1 1 calc R U . . .
C45 C 0.2293(5) 0.3952(4) 0.0661(3) 0.074(2) Uani 1 1 d . . . . .
H45A H 0.265328 0.391675 0.010003 0.111 Uiso 1 1 calc R U . . .
H45B H 0.174503 0.432211 0.063927 0.111 Uiso 1 1 calc R U . . .
H45C H 0.180864 0.357044 0.075073 0.111 Uiso 1 1 calc R U . . .
C46 C 0.2761(4) 0.4055(2) 0.2302(3) 0.0424(11) Uani 1 1 d . . . . .
H46A H 0.228254 0.444662 0.232229 0.064 Uiso 1 1 calc R U . . .
H46B H 0.342827 0.404545 0.280175 0.064 Uiso 1 1 calc R U . . .
H46C H 0.220713 0.369164 0.234231 0.064 Uiso 1 1 calc R U . . .
C47 C 0.5878(4) 0.61785(16) 0.1371(2) 0.0233(7) Uani 1 1 d . . . . .
C48 C 0.6861(4) 0.66145(18) 0.1398(3) 0.0322(8) Uani 1 1 d . . . . .
C49 C 0.6741(5) 0.7186(2) 0.1835(3) 0.0457(12) Uani 1 1 d . . . . .
H49 H 0.739730 0.748637 0.185469 0.055 Uiso 1 1 calc R U . . .
C50 C 0.5709(5) 0.73284(19) 0.2237(3) 0.0446(12) Uani 1 1 d . . . . .
H50 H 0.565620 0.772065 0.253493 0.054 Uiso 1 1 calc R U . . .
C51 C 0.4738(5) 0.68939(19) 0.2207(3) 0.0363(9) Uani 1 1 d . . . . .
H51 H 0.401527 0.699738 0.247741 0.044 Uiso 1 1 calc R U . . .
C52 C 0.4800(4) 0.63110(17) 0.1788(2) 0.0265(7) Uani 1 1 d . . . . .
C53 C 0.8051(5) 0.6496(2) 0.0982(3) 0.0440(12) Uani 1 1 d . . . . .
H53 H 0.793690 0.609959 0.062176 0.053 Uiso 1 1 calc R U . . .
C54 C 0.8340(7) 0.7041(2) 0.0358(4) 0.0629(18) Uani 1 1 d . . . . .
H54A H 0.906647 0.692878 0.006092 0.094 Uiso 1 1 calc R U . . .
H54B H 0.851951 0.742701 0.070703 0.094 Uiso 1 1 calc R U . . .
H54C H 0.761791 0.711173 -0.008801 0.094 Uiso 1 1 calc R U . . .
C55 C 0.9146(5) 0.6400(3) 0.1699(4) 0.0537(14) Uani 1 1 d . . . . .
H55A H 0.988047 0.626746 0.142452 0.080 Uiso 1 1 calc R U . . .
H55B H 0.893653 0.607306 0.211430 0.080 Uiso 1 1 calc R U . . .
H55C H 0.932838 0.679705 0.202114 0.080 Uiso 1 1 calc R U . . .
C56 C 0.3734(4) 0.5839(2) 0.1789(3) 0.0326(8) Uani 1 1 d . . . . .
H56 H 0.411848 0.540833 0.181541 0.039 Uiso 1 1 calc R U . . .
C57 C 0.2820(5) 0.5861(3) 0.0951(3) 0.0563(15) Uani 1 1 d . . . . .
H57A H 0.325438 0.575679 0.043894 0.084 Uiso 1 1 calc R U . . .
H57B H 0.246374 0.628626 0.087603 0.084 Uiso 1 1 calc R U . . .
H57C H 0.215035 0.555442 0.099552 0.084 Uiso 1 1 calc R U . . .
C58 C 0.3022(4) 0.5894(2) 0.2590(3) 0.0413(10) Uani 1 1 d . . . . .
H58A H 0.260258 0.630562 0.257955 0.062 Uiso 1 1 calc R U . . .
H58B H 0.360477 0.585721 0.313580 0.062 Uiso 1 1 calc R U . . .
H58C H 0.239859 0.555656 0.257204 0.062 Uiso 1 1 calc R U . . .
C59 C 0.5614(3) 0.6054(2) 0.6543(3) 0.0326(9) Uani 1 1 d . . . . .
H59A H 0.634491 0.631927 0.672618 0.049 Uiso 1 1 calc R U . . .
H59B H 0.566434 0.566741 0.690132 0.049 Uiso 1 1 calc R U . . .
H59C H 0.485384 0.628628 0.663205 0.049 Uiso 1 1 calc R U . . .
C60 C 0.4175(3) 0.53318(18) 0.5025(3) 0.0275(8) Uani 1 1 d . . . . .
H60A H 0.418829 0.517227 0.441949 0.041 Uiso 1 1 calc R U . . .
H60B H 0.341548 0.558044 0.505332 0.041 Uiso 1 1 calc R U . . .
H60C H 0.418923 0.497521 0.543845 0.041 Uiso 1 1 calc R U . . .
C61 C 0.5256(4) 0.65923(19) 0.4697(3) 0.0349(9) Uani 1 1 d . . . . .
H61A H 0.533895 0.651671 0.406951 0.052 Uiso 1 1 calc R U . . .
H61B H 0.585444 0.691686 0.493214 0.052 Uiso 1 1 calc R U . . .
H61C H 0.440641 0.673597 0.475419 0.052 Uiso 1 1 calc R U . . .
C62 C 0.9424(3) 0.43348(18) 0.4713(2) 0.0252(7) Uani 1 1 d . . . . .
H62A H 0.862176 0.412089 0.472893 0.038 Uiso 1 1 calc R U . . .
H62B H 1.005212 0.414367 0.515420 0.038 Uiso 1 1 calc R U . . .
H62C H 0.968659 0.429059 0.412009 0.038 Uiso 1 1 calc R U . . .
C63 C 1.0468(3) 0.5347(2) 0.4835(2) 0.0303(9) Uani 1 1 d . . . . .
H63A H 1.070843 0.527633 0.423966 0.045 Uiso 1 1 calc R U . . .
H63B H 1.112600 0.518695 0.528133 0.045 Uiso 1 1 calc R U . . .
H63C H 1.035185 0.579999 0.492724 0.045 Uiso 1 1 calc R U . . .
C64 C 0.9445(3) 0.4703(2) 0.1972(3) 0.0333(9) Uani 1 1 d . . . . .
H64A H 0.983546 0.430631 0.181637 0.050 Uiso 1 1 calc R U . . .
H64B H 0.917966 0.466471 0.256508 0.050 Uiso 1 1 calc R U . . .
H64C H 1.004784 0.504858 0.196916 0.050 Uiso 1 1 calc R U . . .
C65 C 0.8707(3) 0.4876(2) 0.0441(2) 0.0282(8) Uani 1 1 d . . . . .
H65A H 0.796729 0.498012 0.002572 0.042 Uiso 1 1 calc R U . . .
H65B H 0.904920 0.447071 0.027326 0.042 Uiso 1 1 calc R U . . .
H65C H 0.933709 0.520759 0.041961 0.042 Uiso 1 1 calc R U . . .

loop_
_atom_site_aniso_label
_atom_site_aniso_U_11
_atom_site_aniso_U_22
_atom_site_aniso_U_33
_atom_site_aniso_U_23
_atom_site_aniso_U_13
_atom_site_aniso_U_12
Sb1 0.02030(9) 0.01826(9) 0.01111(8) 0.00060(8) 0.00036(6) 0.00111(8)
Sb2 0.02339(10) 0.02774(11) 0.01267(9) -0.00180(8) -0.00009(7) -0.00505(9)
Ga1 0.01181(13) 0.01313(14) 0.01033(13) -0.00066(11) 0.00100(10) 0.00023(11)
Ga2 0.01386(14) 0.01618(15) 0.01215(14) -0.00219(12) -0.00065(11) -0.00036(12)
Si1 0.0151(4) 0.0218(4) 0.0211(4) -0.0017(3) 0.0004(3) 0.0054(3)
N1 0.0138(10) 0.0164(12) 0.0130(11) -0.0008(9) 0.0019(8) -0.0025(9)
N2 0.0142(10) 0.0150(11) 0.0136(10) 0.0020(10) 0.0032(8) 0.0001(10)
N3 0.0148(11) 0.0116(11) 0.0143(11) -0.0011(9) 0.0009(9) 0.0002(9)
N4 0.0238(12) 0.0123(12) 0.0173(11) -0.0039(9) 0.0005(9) -0.0002(10)
N5 0.0144(10) 0.0183(11) 0.0126(10) -0.0005(11) 0.0000(8) 0.0015(11)
N6 0.0150(11) 0.0259(14) 0.0124(11) -0.0031(10) 0.0035(9) 0.0019(10)
N7 0.0136(11) 0.0461(18) 0.0171(12) 0.0006(13) -0.0005(9) -0.0024(12)
C1 0.0193(13) 0.0173(14) 0.0134(12) -0.0032(11) 0.0015(10) -0.0003(11)
C2 0.0219(14) 0.0218(15) 0.0131(12) -0.0019(11) 0.0055(10) 0.0012(12)
C3 0.0138(12) 0.0221(15) 0.0145(13) 0.0008(10) 0.0032(10) -0.0001(10)
C4 0.0315(17) 0.0256(17) 0.0210(16) -0.0094(13) 0.0090(13) -0.0055(14)
C5 0.0313(17) 0.0252(17) 0.0207(16) 0.0059(13) 0.0104(13) -0.0001(14)
C6 0.0221(14) 0.0167(14) 0.0144(13) -0.0060(11) 0.0047(11) -0.0021(11)
C7 0.0191(14) 0.0233(15) 0.0210(15) -0.0073(12) 0.0032(11) -0.0040(12)
C8 0.0163(15) 0.0319(19) 0.042(2) -0.0072(16) 0.0045(14) -0.0061(14)
C9 0.0278(18) 0.029(2) 0.058(3) -0.0016(19) 0.0129(18) -0.0146(16)
C10 0.0315(19) 0.0238(18) 0.043(2) 0.0037(16) 0.0112(17) -0.0077(15)
C11 0.0227(15) 0.0199(15) 0.0242(16) -0.0009(13) 0.0075(12) -0.0040(12)
C12 0.0190(13) 0.0266(17) 0.0247(15) -0.0052(14) -0.0019(11) -0.0028(13)
C13 0.042(2) 0.050(3) 0.0251(19) -0.0030(18) -0.0025(16) 0.004(2)
C14 0.0251(17) 0.035(2) 0.037(2) -0.0015(17) -0.0017(14) 0.0069(16)
C15 0.0266(17) 0.0213(16) 0.0304(18) 0.0068(14) 0.0045(14) 0.0000(13)
C16 0.041(2) 0.040(2) 0.051(3) 0.000(2) 0.010(2) 0.014(2)
C17 0.046(2) 0.029(2) 0.036(2) 0.0107(17) 0.0025(18) -0.0061(18)
C18 0.0208(14) 0.0128(13) 0.0172(13) 0.0006(11) 0.0066(11) -0.0014(11)
C19 0.0233(15) 0.0180(14) 0.0193(14) 0.0014(12) 0.0037(12) 0.0039(12)
C20 0.0305(18) 0.0183(15) 0.034(2) 0.0047(14) 0.0090(15) 0.0057(14)
C21 0.043(2) 0.0133(15) 0.044(2) -0.0018(15) 0.0145(18) -0.0018(15)
C22 0.0307(18) 0.0171(15) 0.043(2) -0.0064(15) 0.0098(16) -0.0096(14)
C23 0.0223(14) 0.0161(14) 0.0230(15) 0.0014(12) 0.0060(12) -0.0031(12)
C24 0.0205(15) 0.0232(16) 0.0268(17) -0.0024(13) -0.0012(12) 0.0072(13)
C25 0.030(2) 0.063(3) 0.029(2) -0.007(2) -0.0024(16) 0.010(2)
C26 0.0230(16) 0.0308(19) 0.0317(19) 0.0017(15) 0.0004(14) 0.0065(14)
C27 0.0199(15) 0.0204(15) 0.0301(17) 0.0015(13) -0.0001(13) -0.0062(12)
C28 0.0235(17) 0.034(2) 0.039(2) 0.0056(16) 0.0109(15) -0.0023(15)
C29 0.0308(19) 0.031(2) 0.047(2) -0.0002(18) -0.0090(17) -0.0122(16)
C30 0.0123(11) 0.0169(13) 0.0127(12) -0.0028(10) 0.0010(9) -0.0012(10)
C31 0.0247(15) 0.0167(14) 0.0102(12) -0.0004(10) -0.0010(11) 0.0002(11)
C32 0.0221(13) 0.0151(13) 0.0174(13) -0.0002(11) 0.0006(10) 0.0006(12)
C33 0.0266(16) 0.0218(15) 0.0146(13) -0.0039(12) 0.0028(11) -0.0061(13)
C34 0.045(2) 0.0186(16) 0.0187(15) 0.0034(13) 0.0003(14) 0.0018(15)
C35 0.0182(13) 0.0158(13) 0.0144(13) -0.0050(10) 0.0008(10) -0.0015(11)
C36 0.0277(17) 0.0172(15) 0.0291(18) 0.0008(13) 0.0098(14) 0.0036(13)
C37 0.040(2) 0.0170(15) 0.037(2) 0.0050(15) 0.0108(17) 0.0061(15)
C38 0.043(2) 0.0165(15) 0.0249(17) 0.0021(13) 0.0060(15) -0.0066(14)
C39 0.0279(17) 0.0225(16) 0.0294(18) 0.0010(14) 0.0068(14) -0.0092(14)
C40 0.0192(14) 0.0210(15) 0.0226(15) 0.0017(12) 0.0027(12) -0.0041(12)
C41 0.040(2) 0.0246(19) 0.073(3) 0.013(2) 0.032(2) 0.0155(17)
C42 0.090(4) 0.049(3) 0.080(4) 0.018(3) 0.063(4) 0.034(3)
C43 0.031(2) 0.044(3) 0.115(5) 0.014(3) 0.025(3) 0.008(2)
C44 0.0222(17) 0.0285(19) 0.061(3) 0.0127(19) 0.0156(18) 0.0022(15)
C45 0.040(3) 0.146(7) 0.038(3) 0.028(3) 0.013(2) 0.049(3)
C46 0.0235(18) 0.051(3) 0.052(3) -0.019(2) 0.0003(18) 0.0067(18)
C47 0.0376(19) 0.0150(14) 0.0168(14) -0.0042(12) 0.0016(13) -0.0009(13)
C48 0.053(2) 0.0218(17) 0.0233(17) -0.0103(14) 0.0090(16) -0.0101(16)
C49 0.076(3) 0.0221(19) 0.042(2) -0.0156(18) 0.018(2) -0.017(2)
C50 0.075(3) 0.0192(18) 0.041(2) -0.0143(17) 0.013(2) -0.003(2)
C51 0.053(3) 0.0241(18) 0.032(2) -0.0081(16) 0.0059(18) 0.0123(18)
C52 0.0352(19) 0.0191(15) 0.0237(16) -0.0038(13) -0.0027(14) 0.0069(14)
C53 0.062(3) 0.033(2) 0.040(2) -0.0198(19) 0.022(2) -0.027(2)
C54 0.106(5) 0.043(3) 0.047(3) -0.022(2) 0.039(3) -0.043(3)
C55 0.048(3) 0.059(3) 0.057(3) -0.028(3) 0.017(2) -0.027(2)
C56 0.0290(18) 0.031(2) 0.037(2) -0.0131(17) -0.0006(16) 0.0109(16)
C57 0.038(2) 0.099(5) 0.031(2) -0.008(3) -0.0001(19) -0.005(3)
C58 0.041(2) 0.047(3) 0.035(2) 0.0003(19) 0.0015(18) 0.002(2)
C59 0.0199(15) 0.048(2) 0.0314(19) -0.0144(17) 0.0069(14) 0.0067(16)
C60 0.0171(14) 0.035(2) 0.0305(18) 0.0012(14) 0.0008(12) 0.0021(13)
C61 0.0247(17) 0.0273(19) 0.051(3) 0.0077(18) -0.0029(16) 0.0082(15)
C62 0.0306(17) 0.0302(18) 0.0146(14) -0.0004(13) 0.0015(12) 0.0121(14)
C63 0.0172(14) 0.054(3) 0.0211(15) -0.0045(15) 0.0067(12) -0.0071(15)
C64 0.0143(14) 0.055(3) 0.0292(19) -0.0006(17) -0.0039(13) -0.0017(15)
C65 0.0198(15) 0.042(2) 0.0231(16) -0.0028(15) 0.0058(12) -0.0053(15)

loop_
_atom_type_symbol
_atom_type_description
_atom_type_scat_dispersion_real
_atom_type_scat_dispersion_imag
_atom_type_scat_source
C C 0.0033 0.0016 'International Tables Vol C Tables 4.2.6.8 and 6.1.1.4'
H H 0.0000 0.0000 'International Tables Vol C Tables 4.2.6.8 and 6.1.1.4'
Ga Ga 0.2307 1.6083 'International Tables Vol C Tables 4.2.6.8 and 6.1.1.4'
N N 0.0061 0.0033 'International Tables Vol C Tables 4.2.6.8 and 6.1.1.4'
Sb Sb -0.5866 1.5461 'International Tables Vol C Tables 4.2.6.8 and 6.1.1.4'
Si Si 0.0817 0.0704 'International Tables Vol C Tables 4.2.6.8 and 6.1.1.4'

loop_
_geom_angle_atom_site_label_1
_geom_angle_atom_site_label_2
_geom_angle_atom_site_label_3
_geom_angle
_geom_angle_site_symmetry_1
_geom_angle_site_symmetry_3
_geom_angle_publ_flag
N5 Sb1 N6 74.71(9) . . ?
N5 Sb1 Sb2 100.33(8) . . ?
N6 Sb1 Sb2 106.04(7) . . ?
N5 Sb1 Ga1 36.02(7) . . ?
N6 Sb1 Ga1 38.94(6) . . ?
Sb2 Sb1 Ga1 109.846(12) . . ?
Ga2 Sb2 Sb1 92.905(13) . . ?
N5 Ga1 N6 94.00(11) . . ?
N5 Ga1 N1 115.01(12) . . ?
N6 Ga1 N1 118.29(11) . . ?
N5 Ga1 N2 119.47(11) . . ?
N6 Ga1 N2 115.36(11) . . ?
N1 Ga1 N2 96.47(11) . . ?
N5 Ga1 Sb1 41.25(7) . . ?
N6 Ga1 Sb1 53.10(8) . . ?
N1 Ga1 Sb1 125.99(8) . . ?
N2 Ga1 Sb1 137.10(8) . . ?
N7 Ga2 N4 103.67(13) . . ?
N7 Ga2 N3 108.69(12) . . ?
N4 Ga2 N3 91.57(11) . . ?
N7 Ga2 Sb2 119.84(9) . . ?
N4 Ga2 Sb2 122.39(8) . . ?
N3 Ga2 Sb2 106.56(7) . . ?
N5 Si1 C61 112.58(16) . . ?
N5 Si1 C60 114.33(15) . . ?
C61 Si1 C60 105.38(18) . . ?
N5 Si1 C59 109.77(15) . . ?
C61 Si1 C59 106.5(2) . . ?
C60 Si1 C59 107.81(18) . . ?
C1 N1 C6 118.1(3) . . ?
C1 N1 Ga1 116.7(2) . . ?
C6 N1 Ga1 125.14(19) . . ?
C3 N2 C18 117.5(3) . . ?
C3 N2 Ga1 117.4(2) . . ?
C18 N2 Ga1 125.09(19) . . ?
C30 N3 C35 119.4(3) . . ?
C30 N3 Ga2 122.8(2) . . ?
C35 N3 Ga2 117.77(19) . . ?
C32 N4 C47 118.3(3) . . ?
C32 N4 Ga2 121.2(2) . . ?
C47 N4 Ga2 120.3(2) . . ?
Si1 N5 Ga1 134.30(14) . . ?
Si1 N5 Sb1 122.07(13) . . ?
Ga1 N5 Sb1 102.73(11) . . ?
C62 N6 C63 110.0(3) . . ?
C62 N6 Ga1 116.9(2) . . ?
C63 N6 Ga1 119.3(2) . . ?
C62 N6 Sb1 110.5(2) . . ?
C63 N6 Sb1 109.6(2) . . ?
Ga1 N6 Sb1 87.96(10) . . ?
C65 N7 C64 111.5(3) . . ?
C65 N7 Ga2 123.7(2) . . ?
C64 N7 Ga2 124.2(2) . . ?
N1 C1 C2 123.7(3) . . ?
N1 C1 C4 120.4(3) . . ?
C2 C1 C4 115.9(3) . . ?
C1 C2 C3 128.3(3) . . ?
N2 C3 C2 124.0(3) . . ?
N2 C3 C5 120.3(3) . . ?
C2 C3 C5 115.7(3) . . ?
C11 C6 C7 121.0(3) . . ?
C11 C6 N1 121.6(3) . . ?
C7 C6 N1 117.4(3) . . ?
C8 C7 C6 117.6(3) . . ?
C8 C7 C12 118.9(3) . . ?
C6 C7 C12 123.4(3) . . ?
C9 C8 C7 122.0(4) . . ?
C8 C9 C10 119.7(3) . . ?
C9 C10 C11 121.3(4) . . ?
C10 C11 C6 118.3(3) . . ?
C10 C11 C15 118.8(3) . . ?
C6 C11 C15 122.8(3) . . ?
C7 C12 C13 112.2(3) . . ?
C7 C12 C14 111.6(3) . . ?
C13 C12 C14 109.4(3) . . ?
C11 C15 C17 111.5(3) . . ?
C11 C15 C16 109.8(3) . . ?
C17 C15 C16 110.0(3) . . ?
C23 C18 C19 121.5(3) . . ?
C23 C18 N2 119.8(3) . . ?
C19 C18 N2 118.7(3) . . ?
C20 C19 C18 117.9(3) . . ?
C20 C19 C24 119.3(3) . . ?
C18 C19 C24 122.8(3) . . ?
C21 C20 C19 121.0(3) . . ?
C22 C21 C20 120.1(3) . . ?
C21 C22 C23 121.7(4) . . ?
C22 C23 C18 117.7(3) . . ?
C22 C23 C27 120.2(3) . . ?
C18 C23 C27 122.0(3) . . ?
C25 C24 C26 109.1(3) . . ?
C25 C24 C19 112.4(3) . . ?
C26 C24 C19 112.0(3) . . ?
C23 C27 C29 112.6(3) . . ?
C23 C27 C28 112.2(3) . . ?
C29 C27 C28 108.9(3) . . ?
N3 C30 C31 123.0(3) . . ?
N3 C30 C33 120.2(3) . . ?
C31 C30 C33 116.8(3) . . ?
C30 C31 C32 127.6(3) . . ?
N4 C32 C31 124.0(3) . . ?
N4 C32 C34 119.8(3) . . ?
C31 C32 C34 116.2(3) . . ?
C36 C35 C40 120.7(3) . . ?
C36 C35 N3 120.6(3) . . ?
C40 C35 N3 118.6(3) . . ?
C37 C36 C35 118.8(3) . . ?
C37 C36 C41 118.4(3) . . ?
C35 C36 C41 122.8(3) . . ?
C38 C37 C36 121.3(3) . . ?
C39 C38 C37 119.3(3) . . ?
C38 C39 C40 121.9(3) . . ?
C39 C40 C35 118.0(3) . . ?
C39 C40 C44 119.5(3) . . ?
C35 C40 C44 122.5(3) . . ?
C43 C41 C42 110.3(4) . . ?
C43 C41 C36 109.9(4) . . ?
C42 C41 C36 111.5(4) . . ?
C40 C44 C45 112.2(4) . . ?
C40 C44 C46 112.7(4) . . ?
C45 C44 C46 109.0(3) . . ?
C48 C47 C52 121.0(3) . . ?
C48 C47 N4 121.1(3) . . ?
C52 C47 N4 117.8(3) . . ?
C49 C48 C47 118.1(4) . . ?
C49 C48 C53 118.3(4) . . ?
C47 C48 C53 123.6(3) . . ?
C50 C49 C48 122.2(4) . . ?
C49 C50 C51 119.4(4) . . ?
C50 C51 C52 121.5(4) . . ?
C51 C52 C47 117.8(4) . . ?
C51 C52 C56 120.1(4) . . ?
C47 C52 C56 122.1(3) . . ?
C48 C53 C55 110.4(4) . . ?
C48 C53 C54 112.0(5) . . ?
C55 C53 C54 109.8(4) . . ?
C57 C56 C58 109.1(4) . . ?
C57 C56 C52 113.2(4) . . ?
C58 C56 C52 113.9(3) . . ?

loop_
_geom_bond_atom_site_label_1
_geom_bond_atom_site_label_2
_geom_bond_distance
_geom_bond_site_symmetry_2
_geom_bond_publ_flag
Sb1 N5 2.089(2) . ?
Sb1 N6 2.472(3) . ?
Sb1 Sb2 2.6541(4) . ?
Sb1 Ga1 3.0897(6) . ?
Sb2 Ga2 2.5836(5) . ?
Ga1 N5 1.863(2) . ?
Ga1 N6 1.943(2) . ?
Ga1 N1 1.954(3) . ?
Ga1 N2 1.971(3) . ?
Ga2 N7 1.873(3) . ?
Ga2 N4 2.008(3) . ?
Ga2 N3 2.014(3) . ?
Si1 N5 1.713(3) . ?
Si1 C61 1.870(4) . ?
Si1 C60 1.873(4) . ?
Si1 C59 1.877(4) . ?
N1 C1 1.346(4) . ?
N1 C6 1.450(4) . ?
N2 C3 1.336(4) . ?
N2 C18 1.447(4) . ?
N3 C30 1.323(4) . ?
N3 C35 1.439(4) . ?
N4 C32 1.335(4) . ?
N4 C47 1.453(4) . ?
N6 C62 1.473(5) . ?
N6 C63 1.477(4) . ?
N7 C65 1.439(4) . ?
N7 C64 1.453(4) . ?
C1 C2 1.392(4) . ?
C1 C4 1.511(4) . ?
C2 C3 1.405(4) . ?
C3 C5 1.518(4) . ?
C6 C11 1.404(5) . ?
C6 C7 1.412(5) . ?
C7 C8 1.407(5) . ?
C7 C12 1.515(5) . ?
C8 C9 1.362(6) . ?
C9 C10 1.387(6) . ?
C10 C11 1.401(5) . ?
C11 C15 1.520(5) . ?
C12 C13 1.529(5) . ?
C12 C14 1.536(5) . ?
C15 C17 1.529(6) . ?
C15 C16 1.543(6) . ?
C18 C23 1.407(5) . ?
C18 C19 1.412(5) . ?
C19 C20 1.396(5) . ?
C19 C24 1.532(5) . ?
C20 C21 1.388(6) . ?
C21 C22 1.373(6) . ?
C22 C23 1.397(5) . ?
C23 C27 1.526(5) . ?
C24 C25 1.527(5) . ?
C24 C26 1.528(5) . ?
C27 C29 1.538(5) . ?
C27 C28 1.547(5) . ?
C30 C31 1.405(4) . ?
C30 C33 1.516(4) . ?
C31 C32 1.406(4) . ?
C32 C34 1.508(5) . ?
C35 C36 1.395(5) . ?
C35 C40 1.415(4) . ?
C36 C37 1.394(5) . ?
C36 C41 1.535(5) . ?
C37 C38 1.388(5) . ?
C38 C39 1.370(6) . ?
C39 C40 1.398(5) . ?
C40 C44 1.515(5) . ?
C41 C43 1.523(8) . ?
C41 C42 1.529(8) . ?
C44 C45 1.521(7) . ?
C44 C46 1.536(6) . ?
C47 C48 1.403(5) . ?
C47 C52 1.419(5) . ?
C48 C49 1.392(5) . ?
C48 C53 1.519(6) . ?
C49 C50 1.367(7) . ?
C50 C51 1.392(7) . ?
C51 C52 1.393(5) . ?
C52 C56 1.524(6) . ?
C53 C55 1.520(8) . ?
C53 C54 1.547(7) . ?
C56 C57 1.512(6) . ?
C56 C58 1.519(6) . ?
